data_7211700
loop_
_publ_author_name
'Liu, Chun-Sen'
'Sa\~nudo, E. Carolina'
'Hu, Min'
'Zhou, Li-Ming'
'Guo, Liang-Qi'
'Ma, Song-Tao'
'Gao, Li-Jun'
'Fang, Shao-Ming'

_publ_section_title
;
 Metal--organic coordination polymers based on a flexible
 tetrahydrofuran-2,3,4,5-tetracarboxylate ligand: syntheses, crystal
 structures, and magnetic/photoluminescent properties
;
_journal_issue 3
_journal_name_full CrystEngComm
_journal_page_first 853
_journal_paper_doi 10.1039/b912972n
_journal_volume 12
_journal_year 2010
_chemical_formula_sum 'C32 H26 Cd2 N4 O12'
_chemical_formula_weight 883.37
_chemical_name_systematic
;
?
;
_space_group_IT_number 14
_symmetry_cell_setting monoclinic
_symmetry_space_group_name_Hall '-P 2ybc'
_symmetry_space_group_name_H-M 'P 1 21/c 1'
_atom_sites_solution_hydrogens geom
_atom_sites_solution_primary direct
_atom_sites_solution_secondary difmap
_audit_creation_method SHELXL-97
_cell_angle_alpha 90.00
_cell_angle_beta 108.06(4)
_cell_angle_gamma 90.00
_cell_formula_units_Z 4
_cell_length_a 10.292(12)
_cell_length_b 13.955(16)
_cell_length_c 22.615(18)
_cell_measurement_reflns_used 2246
_cell_measurement_temperature 293(2)
_cell_measurement_theta_max 20.49
_cell_measurement_theta_min 2.48
_cell_volume 3088(6)
_computing_cell_refinement 'Bruker SMART'
_computing_data_collection 'Bruker SMART'
_computing_data_reduction 'Bruker SAINT'
_computing_molecular_graphics 'Bruker SHELXTL'
_computing_publication_material 'Bruker SHELXTL'
_computing_structure_refinement 'SHELXL-97 (Sheldrick, 1997)'
_computing_structure_solution 'SHELXS-97 (Sheldrick, 1990)'
_diffrn_ambient_temperature 293(2)
_diffrn_measured_fraction_theta_full 0.999
_diffrn_measured_fraction_theta_max 0.999
_diffrn_measurement_device_type 'CCD area detector'
_diffrn_measurement_method 'phi and omega scans'
_diffrn_radiation_monochromator graphite
_diffrn_radiation_source 'fine-focus sealed tube'
_diffrn_radiation_type MoK\a
_diffrn_radiation_wavelength 0.71073
_diffrn_reflns_av_R_equivalents 0.1797
_diffrn_reflns_av_sigmaI/netI 0.1780
_diffrn_reflns_limit_h_max 12
_diffrn_reflns_limit_h_min -12
_diffrn_reflns_limit_k_max 16
_diffrn_reflns_limit_k_min -16
_diffrn_reflns_limit_l_max 26
_diffrn_reflns_limit_l_min -26
_diffrn_reflns_number 21565
_diffrn_reflns_theta_full 25.00
_diffrn_reflns_theta_max 25.00
_diffrn_reflns_theta_min 2.39
_diffrn_standards_decay_% 0
_diffrn_standards_interval_count 0
_diffrn_standards_interval_time 0
_diffrn_standards_number 0
_exptl_absorpt_coefficient_mu 1.452
_exptl_absorpt_correction_T_max 0.8337
_exptl_absorpt_correction_T_min 0.7599
_exptl_absorpt_correction_type multi-scan
_exptl_absorpt_process_details sadabs
_exptl_crystal_colour yellow
_exptl_crystal_density_diffrn 1.900
_exptl_crystal_density_meas ?
_exptl_crystal_density_method 'not measured'
_exptl_crystal_description block
_exptl_crystal_F_000 1752
_exptl_crystal_size_max 0.20
_exptl_crystal_size_mid 0.15
_exptl_crystal_size_min 0.13
_refine_diff_density_max 1.506
_refine_diff_density_min -2.376
_refine_diff_density_rms 0.187
_refine_ls_extinction_method none
_refine_ls_goodness_of_fit_ref 1.025
_refine_ls_hydrogen_treatment constr
_refine_ls_matrix_type full
_refine_ls_number_parameters 451
_refine_ls_number_reflns 5444
_refine_ls_number_restraints 0
_refine_ls_restrained_S_all 1.025
_refine_ls_R_factor_all 0.1564
_refine_ls_R_factor_gt 0.0825
_refine_ls_shift/su_max 0.001
_refine_ls_shift/su_mean 0.000
_refine_ls_structure_factor_coef Fsqd
_refine_ls_weighting_details 'calc w=1/[\s^2^(Fo^2^)+(0.0940P)^2^+0.4951P] where P=(Fo^2^+2Fc^2^)/3'
_refine_ls_weighting_scheme calc
_refine_ls_wR_factor_gt 0.1871
_refine_ls_wR_factor_ref 0.2395
_reflns_number_gt 2938
_reflns_number_total 5444
_reflns_threshold_expression i>2sigma(I)
_cod_data_source_file b912972n.txt
_cod_data_source_block 5
_cod_depositor_comments
;
The following automatic conversions were performed:

'_symmetry_cell_setting' value 'Monoclinic' changed to 'monoclinic'
according to /home/saulius/struct/CIF-dictionaries/cif_core.dic
dictionary named 'cif_core.dic' version 2.4.2 from 2011-04-26.

Automatic conversion script
Id: cif_fix_values 1891 2012-01-12 08:04:46Z andrius 

The following automatic conversions were performed:

'_exptl_crystal_density_meas' value 'none' was changed to '?' - the
value is perceived as not measured.

Automatic conversion script
Id: cif_fix_values 3008 2015-01-20 13:52:24Z robertas 
;
_cod_original_sg_symbol_H-M P2(1)/c
_cod_database_code 7211700

loop_
_symmetry_equiv_pos_as_xyz
'x, y, z'
'-x, y+1/2, -z+1/2'
'-x, -y, -z'
'x, -y-1/2, z-1/2'

loop_
_atom_site_label
_atom_site_type_symbol
_atom_site_fract_x
_atom_site_fract_y
_atom_site_fract_z
_atom_site_U_iso_or_equiv
_atom_site_adp_type
_atom_site_occupancy
_atom_site_symmetry_multiplicity
_atom_site_calc_flag
_atom_site_refinement_flags
Cd1 Cd 0.82055(9) 0.38368(7) 0.82415(4) 0.0396(3) Uani 1 1 d .
Cd2 Cd 0.43229(9) 0.35368(7) 0.64977(4) 0.0392(3) Uani 1 1 d .
C1 C 0.2365(12) 0.5899(9) 0.7357(6) 0.037(3) Uani 1 1 d .
H1A H 0.1683 0.5723 0.7559 0.044 Uiso 1 1 calc R
C2 C 0.2322(12) 0.5187(9) 0.6819(5) 0.034(3) Uani 1 1 d .
H2A H 0.1754 0.5470 0.6427 0.041 Uiso 1 1 calc R
C3 C 0.4654(12) 0.5514(9) 0.7352(5) 0.034(3) Uani 1 1 d .
H3A H 0.4972 0.6132 0.7244 0.040 Uiso 1 1 calc R
C4 C 0.3852(11) 0.5686(9) 0.7798(5) 0.032(3) Uani 1 1 d .
H4A H 0.3833 0.5089 0.8024 0.038 Uiso 1 1 calc R
C5 C 0.2164(13) 0.6938(10) 0.7127(7) 0.042(3) Uani 1 1 d .
C6 C 0.1739(13) 0.4201(11) 0.6890(7) 0.048(4) Uani 1 1 d .
C7 C 0.5885(13) 0.4867(10) 0.7621(6) 0.038(3) Uani 1 1 d .
C8 C 0.4462(12) 0.6504(10) 0.8288(6) 0.039(3) Uani 1 1 d .
C9 C 1.1554(15) 0.3666(10) 0.8797(7) 0.055(4) Uani 1 1 d .
H9A H 1.1488 0.3685 0.8377 0.066 Uiso 1 1 calc R
C10 C 1.2865(13) 0.3576(11) 0.9245(8) 0.056(4) Uani 1 1 d .
H10A H 1.3644 0.3522 0.9122 0.067 Uiso 1 1 calc R
C11 C 1.2960(14) 0.3571(10) 0.9860(8) 0.057(4) Uani 1 1 d .
H11A H 1.3811 0.3535 1.0162 0.069 Uiso 1 1 calc R
C12 C 1.1806(13) 0.3618(9) 1.0032(6) 0.043(3) Uani 1 1 d .
C13 C 1.1769(16) 0.3627(10) 1.0678(7) 0.057(4) Uani 1 1 d .
H13A H 1.2599 0.3590 1.0994 0.068 Uiso 1 1 calc R
C14 C 1.0626(17) 0.3684(11) 1.0845(7) 0.061(4) Uani 1 1 d .
H14A H 1.0674 0.3656 1.1262 0.073 Uiso 1 1 calc R
C15 C 0.9325(14) 0.3791(10) 1.0370(6) 0.044(3) Uani 1 1 d .
C16 C 0.8082(17) 0.3894(11) 1.0512(7) 0.060(4) Uani 1 1 d .
H16A H 0.8089 0.3911 1.0924 0.072 Uiso 1 1 calc R
C17 C 0.6900(17) 0.3966(12) 1.0050(9) 0.070(5) Uani 1 1 d .
H17A H 0.6076 0.4009 1.0136 0.084 Uiso 1 1 calc R
C18 C 0.6927(15) 0.3975(11) 0.9421(7) 0.056(4) Uani 1 1 d .
H18A H 0.6107 0.4053 0.9103 0.067 Uiso 1 1 calc R
C19 C 0.9246(13) 0.3801(10) 0.9735(6) 0.041(3) Uani 1 1 d .
C20 C 1.0513(14) 0.3717(10) 0.9573(6) 0.044(3) Uani 1 1 d .
C21 C 0.7136(16) 0.3614(10) 0.6108(7) 0.054(4) Uani 1 1 d .
H21A H 0.7559 0.3590 0.6536 0.065 Uiso 1 1 calc R
C22 C 0.7936(17) 0.3571(12) 0.5722(8) 0.066(5) Uani 1 1 d .
H22A H 0.8881 0.3537 0.5891 0.079 Uiso 1 1 calc R
C23 C 0.7356(19) 0.3578(11) 0.5100(10) 0.072(5) Uani 1 1 d .
H23A H 0.7899 0.3521 0.4841 0.086 Uiso 1 1 calc R
C24 C 0.5932(15) 0.3670(10) 0.4841(7) 0.047(4) Uani 1 1 d .
C25 C 0.520(2) 0.3702(11) 0.4173(8) 0.070(5) Uani 1 1 d .
H25A H 0.5684 0.3643 0.3889 0.084 Uiso 1 1 calc R
C26 C 0.387(2) 0.3812(12) 0.3972(8) 0.067(5) Uani 1 1 d .
H26A H 0.3435 0.3873 0.3546 0.080 Uiso 1 1 calc R
C27 C 0.3044(16) 0.3842(11) 0.4391(6) 0.052(4) Uani 1 1 d .
C28 C 0.1610(19) 0.3885(13) 0.4180(8) 0.077(5) Uani 1 1 d .
H28A H 0.1143 0.3927 0.3757 0.092 Uiso 1 1 calc R
C29 C 0.0896(17) 0.3866(13) 0.4611(8) 0.078(6) Uani 1 1 d .
H29A H -0.0054 0.3887 0.4477 0.093 Uiso 1 1 calc R
C30 C 0.1613(15) 0.3815(12) 0.5246(7) 0.061(4) Uani 1 1 d .
H30A H 0.1129 0.3793 0.5531 0.073 Uiso 1 1 calc R
C31 C 0.3694(14) 0.3792(9) 0.5038(6) 0.040(3) Uani 1 1 d .
C32 C 0.5178(14) 0.3739(9) 0.5268(6) 0.041(3) Uani 1 1 d .
N1 N 1.0423(10) 0.3722(8) 0.8955(5) 0.042(3) Uani 1 1 d .
N2 N 0.8070(11) 0.3878(7) 0.9271(5) 0.041(3) Uani 1 1 d .
N3 N 0.5779(11) 0.3690(8) 0.5895(5) 0.044(3) Uani 1 1 d .
N4 N 0.2991(11) 0.3799(8) 0.5454(5) 0.046(3) Uani 1 1 d .
O1 O 0.6706(8) 0.5110(7) 0.8128(4) 0.047(2) Uani 1 1 d .
O1W O 0.9154(11) 0.4884(8) 0.7686(5) 0.070(3) Uani 1 1 d .
H1 H 0.9659 0.4723 0.7468 0.105 Uiso 1 1 d R
H2 H 0.9114 0.5489 0.7642 0.105 Uiso 1 1 d R
O2 O 0.6054(8) 0.4141(7) 0.7324(4) 0.046(2) Uani 1 1 d .
O2W O 0.0967(13) 0.1899(8) 0.7409(6) 0.087(4) Uani 1 1 d .
H3 H 0.1805 0.1868 0.7626 0.130 Uiso 1 1 d R
H4 H 0.0478 0.2357 0.7211 0.130 Uiso 1 1 d R
O3 O 0.2386(9) 0.3459(7) 0.6820(5) 0.048(2) Uani 1 1 d .
O3W O 0.4391(13) 0.3090(9) 0.8120(5) 0.089(4) Uani 1 1 d .
H5 H 0.4887 0.2642 0.8052 0.134 Uiso 1 1 d R
H6 H 0.4351 0.3486 0.7829 0.134 Uiso 1 1 d R
O4 O 0.0618(11) 0.4188(8) 0.6979(6) 0.078(4) Uani 1 1 d .
O5 O 0.5076(9) 0.7151(6) 0.8063(4) 0.048(2) Uani 1 1 d .
O6 O 0.4340(11) 0.6443(7) 0.8802(5) 0.060(3) Uani 1 1 d .
O7 O 0.2707(10) 0.7215(7) 0.6717(5) 0.059(3) Uani 1 1 d .
O8 O 0.1493(9) 0.7505(7) 0.7355(4) 0.048(2) Uani 1 1 d .
O9 O 0.3698(7) 0.5098(6) 0.6791(3) 0.0310(19) Uani 1 1 d .

loop_
_atom_site_aniso_label
_atom_site_aniso_U_11
_atom_site_aniso_U_22
_atom_site_aniso_U_33
_atom_site_aniso_U_23
_atom_site_aniso_U_13
_atom_site_aniso_U_12
Cd1 0.0416(6) 0.0372(7) 0.0381(6) -0.0006(5) 0.0097(4) 0.0017(4)
Cd2 0.0474(6) 0.0353(6) 0.0342(6) 0.0003(5) 0.0117(4) 0.0038(4)
C1 0.031(6) 0.036(8) 0.038(7) -0.003(6) 0.004(5) -0.002(5)
C2 0.041(7) 0.024(8) 0.032(7) 0.006(6) 0.002(5) 0.001(5)
C3 0.046(7) 0.023(7) 0.027(6) -0.008(6) 0.005(5) -0.003(5)
C4 0.038(7) 0.035(8) 0.026(6) 0.003(6) 0.014(5) 0.004(5)
C5 0.036(7) 0.035(9) 0.049(9) 0.015(7) 0.004(6) -0.004(6)
C6 0.030(7) 0.054(10) 0.057(9) -0.005(8) 0.010(6) 0.005(7)
C7 0.046(7) 0.035(9) 0.038(8) 0.001(7) 0.020(6) 0.002(6)
C8 0.030(7) 0.047(9) 0.044(8) 0.009(7) 0.016(6) 0.008(6)
C9 0.058(9) 0.051(11) 0.055(10) 0.003(8) 0.013(7) 0.013(7)
C10 0.033(7) 0.067(12) 0.073(11) -0.006(9) 0.024(7) 0.000(7)
C11 0.036(8) 0.051(11) 0.073(12) -0.011(9) -0.002(7) -0.004(6)
C12 0.041(8) 0.039(9) 0.041(8) -0.007(7) 0.002(6) -0.001(6)
C13 0.063(10) 0.048(10) 0.043(9) 0.011(7) -0.007(7) -0.001(7)
C14 0.082(12) 0.060(12) 0.036(8) -0.003(8) 0.009(8) 0.000(9)
C15 0.061(9) 0.031(9) 0.045(8) -0.001(7) 0.022(7) -0.004(7)
C16 0.090(12) 0.047(11) 0.048(9) -0.007(8) 0.028(9) -0.009(9)
C17 0.068(11) 0.070(13) 0.078(13) -0.013(10) 0.031(10) -0.006(9)
C18 0.049(9) 0.056(11) 0.061(10) -0.019(8) 0.013(7) -0.019(7)
C19 0.051(8) 0.038(9) 0.036(8) -0.010(6) 0.012(6) -0.003(6)
C20 0.060(9) 0.037(9) 0.036(8) -0.001(6) 0.015(6) 0.000(6)
C21 0.072(11) 0.040(10) 0.054(10) -0.004(7) 0.023(8) -0.008(7)
C22 0.061(10) 0.081(14) 0.059(11) 0.012(10) 0.022(8) -0.017(9)
C23 0.081(13) 0.055(12) 0.101(15) 0.001(11) 0.061(11) -0.007(9)
C24 0.071(10) 0.044(10) 0.043(8) 0.004(7) 0.041(7) -0.003(7)
C25 0.126(17) 0.047(11) 0.047(10) 0.005(8) 0.043(11) -0.007(10)
C26 0.106(14) 0.053(12) 0.047(10) 0.003(8) 0.031(10) -0.004(10)
C27 0.072(10) 0.043(10) 0.036(8) 0.003(7) 0.011(7) -0.004(7)
C28 0.090(13) 0.085(15) 0.040(9) 0.003(9) -0.001(9) 0.009(10)
C29 0.049(10) 0.099(16) 0.069(13) -0.001(11) -0.005(9) 0.023(9)
C30 0.057(10) 0.087(13) 0.042(9) 0.006(8) 0.019(7) 0.011(8)
C31 0.057(8) 0.030(8) 0.036(7) -0.006(6) 0.019(6) -0.007(6)
C32 0.064(9) 0.025(8) 0.042(8) 0.014(6) 0.026(7) 0.008(6)
N1 0.038(6) 0.041(8) 0.047(7) 0.001(6) 0.013(5) 0.004(5)
N2 0.052(7) 0.023(6) 0.042(7) -0.002(5) 0.007(5) 0.000(5)
N3 0.048(7) 0.041(8) 0.041(7) 0.000(5) 0.013(5) -0.006(5)
N4 0.053(7) 0.044(8) 0.037(6) 0.006(5) 0.011(5) 0.003(5)
O1 0.048(5) 0.049(6) 0.037(5) -0.010(5) 0.001(4) 0.015(4)
O1W 0.103(8) 0.039(7) 0.087(9) 0.016(6) 0.058(7) 0.010(6)
O2 0.044(5) 0.038(6) 0.051(6) -0.009(5) 0.007(4) 0.009(4)
O2W 0.121(10) 0.050(8) 0.088(9) -0.004(7) 0.031(8) 0.006(7)
O3 0.057(6) 0.033(6) 0.062(6) 0.004(5) 0.029(5) 0.003(5)
O3W 0.123(10) 0.079(10) 0.067(8) 0.007(7) 0.033(7) 0.002(8)
O4 0.064(7) 0.056(8) 0.134(11) -0.045(7) 0.059(7) -0.022(6)
O5 0.072(6) 0.028(6) 0.044(6) -0.008(4) 0.019(5) -0.011(5)
O6 0.088(8) 0.054(7) 0.039(6) -0.002(5) 0.022(5) -0.003(5)
O7 0.072(7) 0.038(6) 0.074(8) 0.015(6) 0.031(6) 0.009(5)
O8 0.053(6) 0.031(6) 0.063(7) -0.008(5) 0.020(5) 0.012(4)
O9 0.029(4) 0.035(5) 0.029(5) -0.004(4) 0.008(3) 0.000(3)

loop_
_atom_type_symbol
_atom_type_description
_atom_type_scat_dispersion_real
_atom_type_scat_dispersion_imag
_atom_type_scat_source
C C 0.0033 0.0016 'International Tables Vol C Tables 4.2.6.8 and 6.1.1.4'
H H 0.0000 0.0000 'International Tables Vol C Tables 4.2.6.8 and 6.1.1.4'
Cd Cd -0.8075 1.2024 'International Tables Vol C Tables 4.2.6.8 and 6.1.1.4'
N N 0.0061 0.0033 'International Tables Vol C Tables 4.2.6.8 and 6.1.1.4'
O O 0.0106 0.0060 'International Tables Vol C Tables 4.2.6.8 and 6.1.1.4'

loop_
_geom_angle_atom_site_label_1
_geom_angle_atom_site_label_2
_geom_angle_atom_site_label_3
_geom_angle
_geom_angle_site_symmetry_1
_geom_angle_site_symmetry_3
O1 Cd1 O1W 80.5(4) . .
O1 Cd1 N1 126.8(3) . .
O1W Cd1 N1 86.2(4) . .
O1 Cd1 O8 137.6(3) . 2_646
O1W Cd1 O8 92.0(4) . 2_646
N1 Cd1 O8 93.8(3) . 2_646
O1 Cd1 N2 81.4(3) . .
O1W Cd1 N2 132.5(4) . .
N1 Cd1 N2 70.7(4) . .
O8 Cd1 N2 129.3(3) 2_646 .
O1 Cd1 O7 117.4(4) . 2_646
O1W Cd1 O7 145.6(4) . 2_646
N1 Cd1 O7 102.2(4) . 2_646
O8 Cd1 O7 54.6(3) 2_646 2_646
N2 Cd1 O7 81.2(4) . 2_646
O1 Cd1 O2 53.3(3) . .
O1W Cd1 O2 82.0(4) . .
N1 Cd1 O2 167.9(4) . .
O8 Cd1 O2 84.3(3) 2_646 .
N2 Cd1 O2 119.5(3) . .
O7 Cd1 O2 86.5(3) 2_646 .
O5 Cd2 O2 85.2(3) 2_646 .
O5 Cd2 N3 101.8(4) 2_646 .
O2 Cd2 N3 88.0(4) . .
O5 Cd2 O3 88.0(3) 2_646 .
O2 Cd2 O3 106.5(3) . .
N3 Cd2 O3 163.2(4) . .
O5 Cd2 N4 126.1(4) 2_646 .
O2 Cd2 N4 144.8(4) . .
N3 Cd2 N4 71.4(4) . .
O3 Cd2 N4 91.9(4) . .
O5 Cd2 O9 137.5(3) 2_646 .
O2 Cd2 O9 69.7(3) . .
N3 Cd2 O9 110.6(3) . .
O3 Cd2 O9 68.3(3) . .
N4 Cd2 O9 90.8(3) . .
C5 C1 C2 111.7(11) . .
C5 C1 C4 113.3(10) . .
C2 C1 C4 99.3(9) . .
C5 C1 H1A 110.7 . .
C2 C1 H1A 110.7 . .
C4 C1 H1A 110.7 . .
O9 C2 C6 110.4(10) . .
O9 C2 C1 107.3(9) . .
C6 C2 C1 114.1(11) . .
O9 C2 H2A 108.3 . .
C6 C2 H2A 108.3 . .
C1 C2 H2A 108.3 . .
O9 C3 C4 106.4(9) . .
O9 C3 C7 111.3(10) . .
C4 C3 C7 112.8(10) . .
O9 C3 H3A 108.7 . .
C4 C3 H3A 108.7 . .
C7 C3 H3A 108.7 . .
C3 C4 C1 103.4(9) . .
C3 C4 C8 113.8(10) . .
C1 C4 C8 113.9(10) . .
C3 C4 H4A 108.5 . .
C1 C4 H4A 108.5 . .
C8 C4 H4A 108.5 . .
O8 C5 O7 121.6(13) . .
O8 C5 C1 119.3(13) . .
O7 C5 C1 119.1(13) . .
O4 C6 O3 124.3(14) . .
O4 C6 C2 116.7(13) . .
O3 C6 C2 118.9(12) . .
O1 C7 O2 123.0(12) . .
O1 C7 C3 116.8(12) . .
O2 C7 C3 120.1(11) . .
O6 C8 O5 129.5(14) . .
O6 C8 C4 119.0(12) . .
O5 C8 C4 111.4(11) . .
N1 C9 C10 122.2(15) . .
N1 C9 H9A 118.9 . .
C10 C9 H9A 118.9 . .
C11 C10 C9 118.7(13) . .
C11 C10 H10A 120.6 . .
C9 C10 H10A 120.6 . .
C12 C11 C10 119.9(13) . .
C12 C11 H11A 120.1 . .
C10 C11 H11A 120.1 . .
C11 C12 C20 120.0(13) . .
C11 C12 C13 125.2(13) . .
C20 C12 C13 114.7(12) . .
C14 C13 C12 124.9(13) . .
C14 C13 H13A 117.5 . .
C12 C13 H13A 117.5 . .
C13 C14 C15 119.3(14) . .
C13 C14 H14A 120.4 . .
C15 C14 H14A 120.4 . .
C19 C15 C16 117.2(13) . .
C19 C15 C14 120.4(13) . .
C16 C15 C14 122.4(14) . .
C17 C16 C15 119.7(15) . .
C17 C16 H16A 120.1 . .
C15 C16 H16A 120.1 . .
C16 C17 C18 118.9(15) . .
C16 C17 H17A 120.5 . .
C18 C17 H17A 120.5 . .
N2 C18 C17 123.0(14) . .
N2 C18 H18A 118.5 . .
C17 C18 H18A 118.5 . .
N2 C19 C15 123.4(13) . .
N2 C19 C20 118.0(12) . .
C15 C19 C20 118.6(12) . .
N1 C20 C12 119.8(12) . .
N1 C20 C19 118.1(12) . .
C12 C20 C19 122.1(12) . .
N3 C21 C22 122.7(15) . .
N3 C21 H21A 118.6 . .
C22 C21 H21A 118.6 . .
C23 C22 C21 120.3(16) . .
C23 C22 H22A 119.9 . .
C21 C22 H22A 119.9 . .
C22 C23 C24 120.2(15) . .
C22 C23 H23A 119.9 . .
C24 C23 H23A 119.9 . .
C23 C24 C32 116.3(14) . .
C23 C24 C25 124.6(15) . .
C32 C24 C25 119.0(15) . .
C26 C25 C24 120.5(16) . .
C26 C25 H25A 119.7 . .
C24 C25 H25A 119.7 . .
C25 C26 C27 122.3(16) . .
C25 C26 H26A 118.8 . .
C27 C26 H26A 118.8 . .
C28 C27 C31 117.7(14) . .
C28 C27 C26 122.9(15) . .
C31 C27 C26 119.3(14) . .
C29 C28 C27 119.3(14) . .
C29 C28 H28A 120.3 . .
C27 C28 H28A 120.3 . .
C28 C29 C30 119.7(15) . .
C28 C29 H29A 120.2 . .
C30 C29 H29A 120.2 . .
N4 C30 C29 121.5(15) . .
N4 C30 H30A 119.2 . .
C29 C30 H30A 119.2 . .
N4 C31 C27 122.5(13) . .
N4 C31 C32 118.7(12) . .
C27 C31 C32 118.8(12) . .
N3 C32 C24 122.5(13) . .
N3 C32 C31 117.5(12) . .
C24 C32 C31 119.8(12) . .
C9 N1 C20 119.3(12) . .
C9 N1 Cd1 124.4(10) . .
C20 N1 Cd1 116.3(8) . .
C18 N2 C19 117.7(13) . .
C18 N2 Cd1 125.3(9) . .
C19 N2 Cd1 116.9(9) . .
C21 N3 C32 117.8(12) . .
C21 N3 Cd2 125.0(10) . .
C32 N3 Cd2 116.6(9) . .
C30 N4 C31 119.3(12) . .
C30 N4 Cd2 125.0(10) . .
C31 N4 Cd2 115.1(8) . .
C7 O1 Cd1 97.6(8) . .
Cd1 O1W H1 125.5 . .
Cd1 O1W H2 132.3 . .
H1 O1W H2 102.2 . .
C7 O2 Cd2 121.8(8) . .
C7 O2 Cd1 85.9(7) . .
Cd2 O2 Cd1 148.7(4) . .
H3 O2W H4 132.1 . .
C6 O3 Cd2 122.4(9) . .
H5 O3W H6 103.1 . .
C8 O5 Cd2 123.1(9) . 2_656
C5 O7 Cd1 89.6(8) . 2_656
C5 O8 Cd1 94.3(8) . 2_656
C2 O9 C3 109.5(8) . .
C2 O9 Cd2 115.9(6) . .
C3 O9 Cd2 115.5(6) . .

loop_
_geom_bond_atom_site_label_1
_geom_bond_atom_site_label_2
_geom_bond_distance
_geom_bond_site_symmetry_2
Cd1 O1 2.314(9) .
Cd1 O1W 2.330(10) .
Cd1 N1 2.357(11) .
Cd1 O8 2.373(10) 2_646
Cd1 N2 2.376(11) .
Cd1 O7 2.464(10) 2_646
Cd1 O2 2.557(8) .
Cd2 O5 2.175(9) 2_646
Cd2 O2 2.305(9) .
Cd2 N3 2.327(11) .
Cd2 O3 2.328(9) .
Cd2 N4 2.362(11) .
Cd2 O9 2.422(8) .
C1 C5 1.533(19) .
C1 C2 1.561(17) .
C1 C4 1.575(15) .
C1 H1A 0.9800 .
C2 O9 1.442(13) .
C2 C6 1.529(19) .
C2 H2A 0.9800 .
C3 O9 1.463(12) .
C3 C4 1.508(15) .
C3 C7 1.521(16) .
C3 H3A 0.9800 .
C4 C8 1.580(18) .
C4 H4A 0.9800 .
C5 O8 1.259(16) .
C5 O7 1.282(16) .
C6 O4 1.230(15) .
C6 O3 1.267(16) .
C7 O1 1.242(14) .
C7 O2 1.257(15) .
C8 O6 1.210(15) .
C8 O5 1.292(15) .
C9 N1 1.322(17) .
C9 C10 1.42(2) .
C9 H9A 0.9300 .
C10 C11 1.36(2) .
C10 H10A 0.9300 .
C11 C12 1.36(2) .
C11 H11A 0.9300 .
C12 C20 1.418(18) .
C12 C13 1.47(2) .
C13 C14 1.35(2) .
C13 H13A 0.9300 .
C14 C15 1.44(2) .
C14 H14A 0.9300 .
C15 C19 1.413(18) .
C15 C16 1.42(2) .
C16 C17 1.34(2) .
C16 H16A 0.9300 .
C17 C18 1.43(2) .
C17 H17A 0.9300 .
C18 N2 1.330(17) .
C18 H18A 0.9300 .
C19 N2 1.338(16) .
C19 C20 1.464(19) .
C20 N1 1.371(16) .
C21 N3 1.333(18) .
C21 C22 1.37(2) .
C21 H21A 0.9300 .
C22 C23 1.35(2) .
C22 H22A 0.9300 .
C23 C24 1.40(2) .
C23 H23A 0.9300 .
C24 C32 1.416(18) .
C24 C25 1.47(2) .
C25 C26 1.31(2) .
C25 H25A 0.9300 .
C26 C27 1.46(2) .
C26 H26A 0.9300 .
C27 C28 1.40(2) .
C27 C31 1.410(18) .
C28 C29 1.39(2) .
C28 H28A 0.9300 .
C29 C30 1.40(2) .
C29 H29A 0.9300 .
C30 N4 1.349(17) .
C30 H30A 0.9300 .
C31 N4 1.353(16) .
C31 C32 1.454(19) .
C32 N3 1.363(17) .
O1W H1 0.8500 .
O1W H2 0.8500 .
O2W H3 0.8501 .
O2W H4 0.8501 .
O3W H5 0.8500 .
O3W H6 0.8502 .
O5 Cd2 2.175(9) 2_656
O7 Cd1 2.464(10) 2_656
O8 Cd1 2.373(10) 2_656

loop_
_geom_torsion_atom_site_label_1
_geom_torsion_atom_site_label_2
_geom_torsion_atom_site_label_3
_geom_torsion_atom_site_label_4
_geom_torsion
_geom_torsion_site_symmetry_1
_geom_torsion_site_symmetry_4
C5 C1 C2 O9 89.3(11) . .
C4 C1 C2 O9 -30.5(12) . .
C5 C1 C2 C6 -148.1(10) . .
C4 C1 C2 C6 92.2(11) . .
O9 C3 C4 C1 -30.9(12) . .
C7 C3 C4 C1 -153.3(10) . .
O9 C3 C4 C8 -155.0(10) . .
C7 C3 C4 C8 82.6(13) . .
C5 C1 C4 C3 -82.0(13) . .
C2 C1 C4 C3 36.5(12) . .
C5 C1 C4 C8 42.0(15) . .
C2 C1 C4 C8 160.6(10) . .
C2 C1 C5 O8 143.4(12) . .
C4 C1 C5 O8 -105.5(13) . .
C2 C1 C5 O7 -38.0(15) . .
C4 C1 C5 O7 73.1(15) . .
O9 C2 C6 O4 173.2(12) . .
C1 C2 C6 O4 52.3(16) . .
O9 C2 C6 O3 -10.6(16) . .
C1 C2 C6 O3 -131.6(12) . .
O9 C3 C7 O1 -173.9(11) . .
C4 C3 C7 O1 -54.4(16) . .
O9 C3 C7 O2 8.1(16) . .
C4 C3 C7 O2 127.6(12) . .
C3 C4 C8 O6 -147.8(12) . .
C1 C4 C8 O6 94.0(14) . .
C3 C4 C8 O5 30.3(14) . .
C1 C4 C8 O5 -87.9(12) . .
N1 C9 C10 C11 -2(2) . .
C9 C10 C11 C12 2(2) . .
C10 C11 C12 C20 -3(2) . .
C10 C11 C12 C13 -179.4(14) . .
C11 C12 C13 C14 179.2(15) . .
C20 C12 C13 C14 3(2) . .
C12 C13 C14 C15 -3(2) . .
C13 C14 C15 C19 2(2) . .
C13 C14 C15 C16 -177.5(14) . .
C19 C15 C16 C17 2(2) . .
C14 C15 C16 C17 -178.3(16) . .
C15 C16 C17 C18 -2(2) . .
C16 C17 C18 N2 3(2) . .
C16 C15 C19 N2 -2(2) . .
C14 C15 C19 N2 178.6(13) . .
C16 C15 C19 C20 178.7(12) . .
C14 C15 C19 C20 -1(2) . .
C11 C12 C20 N1 3(2) . .
C13 C12 C20 N1 179.8(12) . .
C11 C12 C20 C19 -178.0(13) . .
C13 C12 C20 C19 -1.2(19) . .
N2 C19 C20 N1 0.0(18) . .
C15 C19 C20 N1 179.6(12) . .
N2 C19 C20 C12 -179.0(13) . .
C15 C19 C20 C12 1(2) . .
N3 C21 C22 C23 -2(2) . .
C21 C22 C23 C24 3(3) . .
C22 C23 C24 C32 -1(2) . .
C22 C23 C24 C25 178.9(15) . .
C23 C24 C25 C26 -178.4(16) . .
C32 C24 C25 C26 1(2) . .
C24 C25 C26 C27 -4(3) . .
C25 C26 C27 C28 -174.9(17) . .
C25 C26 C27 C31 3(2) . .
C31 C27 C28 C29 -1(2) . .
C26 C27 C28 C29 176.9(16) . .
C27 C28 C29 C30 1(3) . .
C28 C29 C30 N4 1(3) . .
C28 C27 C31 N4 -1(2) . .
C26 C27 C31 N4 -178.8(13) . .
C28 C27 C31 C32 179.5(14) . .
C26 C27 C31 C32 2(2) . .
C23 C24 C32 N3 -2(2) . .
C25 C24 C32 N3 178.3(13) . .
C23 C24 C32 C31 -177.2(13) . .
C25 C24 C32 C31 2.9(19) . .
N4 C31 C32 N3 0.5(18) . .
C27 C31 C32 N3 -180.0(12) . .
N4 C31 C32 C24 176.1(12) . .
C27 C31 C32 C24 -4.4(19) . .
C10 C9 N1 C20 2(2) . .
C10 C9 N1 Cd1 -178.6(11) . .
C12 C20 N1 C9 -2.2(19) . .
C19 C20 N1 C9 178.7(12) . .
C12 C20 N1 Cd1 177.9(10) . .
C19 C20 N1 Cd1 -1.2(15) . .
O1 Cd1 N1 C9 -116.0(11) . .
O1W Cd1 N1 C9 -40.9(11) . .
O8 Cd1 N1 C9 50.9(11) 2_646 .
N2 Cd1 N1 C9 -178.6(12) . .
O7 Cd1 N1 C9 105.4(11) 2_646 .
O2 Cd1 N1 C9 -30(2) . .
O1 Cd1 N1 C20 63.9(10) . .
O1W Cd1 N1 C20 139.0(9) . .
O8 Cd1 N1 C20 -129.3(9) 2_646 .
N2 Cd1 N1 C20 1.2(9) . .
O7 Cd1 N1 C20 -74.7(9) 2_646 .
O2 Cd1 N1 C20 150.0(14) . .
C17 C18 N2 C19 -2(2) . .
C17 C18 N2 Cd1 178.0(11) . .
C15 C19 N2 C18 2(2) . .
C20 C19 N2 C18 -178.6(12) . .
C15 C19 N2 Cd1 -178.4(10) . .
C20 C19 N2 Cd1 1.2(15) . .
O1 Cd1 N2 C18 44.4(11) . .
O1W Cd1 N2 C18 113.1(11) . .
N1 Cd1 N2 C18 178.4(11) . .
O8 Cd1 N2 C18 -102.9(11) 2_646 .
O7 Cd1 N2 C18 -75.2(11) 2_646 .
O2 Cd1 N2 C18 5.6(12) . .
O1 Cd1 N2 C19 -135.3(10) . .
O1W Cd1 N2 C19 -66.7(11) . .
N1 Cd1 N2 C19 -1.3(9) . .
O8 Cd1 N2 C19 77.4(10) 2_646 .
O7 Cd1 N2 C19 105.0(10) 2_646 .
O2 Cd1 N2 C19 -174.1(9) . .
C22 C21 N3 C32 -1(2) . .
C22 C21 N3 Cd2 170.2(11) . .
C24 C32 N3 C21 2.8(19) . .
C31 C32 N3 C21 178.2(12) . .
C24 C32 N3 Cd2 -169.1(10) . .
C31 C32 N3 Cd2 6.3(15) . .
O5 Cd2 N3 C21 -54.0(11) 2_646 .
O2 Cd2 N3 C21 30.7(11) . .
O3 Cd2 N3 C21 -179.0(11) . .
N4 Cd2 N3 C21 -178.3(12) . .
O9 Cd2 N3 C21 98.1(11) . .
O5 Cd2 N3 C32 117.2(9) 2_646 .
O2 Cd2 N3 C32 -158.1(9) . .
O3 Cd2 N3 C32 -7.8(19) . .
N4 Cd2 N3 C32 -7.1(9) . .
O9 Cd2 N3 C32 -90.7(9) . .
C29 C30 N4 C31 -3(2) . .
C29 C30 N4 Cd2 -172.6(13) . .
C27 C31 N4 C30 3(2) . .
C32 C31 N4 C30 -177.8(13) . .
C27 C31 N4 Cd2 173.6(11) . .
C32 C31 N4 Cd2 -6.9(15) . .
O5 Cd2 N4 C30 86.3(12) 2_646 .
O2 Cd2 N4 C30 -125.4(11) . .
N3 Cd2 N4 C30 177.5(13) . .
O3 Cd2 N4 C30 -2.7(12) . .
O9 Cd2 N4 C30 -70.9(12) . .
O5 Cd2 N4 C31 -84.0(10) 2_646 .
O2 Cd2 N4 C31 64.4(11) . .
N3 Cd2 N4 C31 7.3(8) . .
O3 Cd2 N4 C31 -172.9(9) . .
O9 Cd2 N4 C31 118.8(9) . .
O2 C7 O1 Cd1 -2.8(15) . .
C3 C7 O1 Cd1 179.2(9) . .
O1W Cd1 O1 C7 88.5(9) . .
N1 Cd1 O1 C7 166.4(8) . .
O8 Cd1 O1 C7 6.0(11) 2_646 .
N2 Cd1 O1 C7 -135.7(9) . .
O7 Cd1 O1 C7 -60.4(9) 2_646 .
O2 Cd1 O1 C7 1.5(8) . .
O1 C7 O2 Cd2 167.1(10) . .
C3 C7 O2 Cd2 -15.0(16) . .
O1 C7 O2 Cd1 2.6(13) . .
C3 C7 O2 Cd1 -179.5(11) . .
O5 Cd2 O2 C7 -133.7(10) 2_646 .
N3 Cd2 O2 C7 124.3(10) . .
O3 Cd2 O2 C7 -47.1(10) . .
N4 Cd2 O2 C7 71.5(12) . .
O9 Cd2 O2 C7 11.4(9) . .
O5 Cd2 O2 Cd1 15.6(8) 2_646 .
N3 Cd2 O2 Cd1 -86.5(8) . .
O3 Cd2 O2 Cd1 102.1(8) . .
N4 Cd2 O2 Cd1 -139.2(8) . .
O9 Cd2 O2 Cd1 160.7(9) . .
O1 Cd1 O2 C7 -1.4(7) . .
O1W Cd1 O2 C7 -85.5(8) . .
N1 Cd1 O2 C7 -96.6(17) . .
O8 Cd1 O2 C7 -178.3(8) 2_646 .
N2 Cd1 O2 C7 49.2(8) . .
O7 Cd1 O2 C7 126.9(8) 2_646 .
O1 Cd1 O2 Cd2 -155.6(10) . .
O1W Cd1 O2 Cd2 120.3(8) . .
N1 Cd1 O2 Cd2 109.2(17) . .
O8 Cd1 O2 Cd2 27.5(8) 2_646 .
N2 Cd1 O2 Cd2 -105.0(8) . .
O7 Cd1 O2 Cd2 -27.2(8) 2_646 .
O4 C6 O3 Cd2 169.9(12) . .
C2 C6 O3 Cd2 -5.9(16) . .
O5 Cd2 O3 C6 156.6(10) 2_646 .
O2 Cd2 O3 C6 72.2(10) . .
N3 Cd2 O3 C6 -76.7(17) . .
N4 Cd2 O3 C6 -77.4(10) . .
O9 Cd2 O3 C6 12.7(10) . .
O6 C8 O5 Cd2 -15.4(19) . 2_656
C4 C8 O5 Cd2 166.7(7) . 2_656
O8 C5 O7 Cd1 -0.1(13) . 2_656
C1 C5 O7 Cd1 -178.7(10) . 2_656
O7 C5 O8 Cd1 0.2(13) . 2_656
C1 C5 O8 Cd1 178.7(9) . 2_656
C6 C2 O9 C3 -112.0(11) . .
C1 C2 O9 C3 12.9(12) . .
C6 C2 O9 Cd2 20.9(11) . .
C1 C2 O9 Cd2 145.8(7) . .
C4 C3 O9 C2 11.6(12) . .
C7 C3 O9 C2 134.9(10) . .
C4 C3 O9 Cd2 -121.5(8) . .
C7 C3 O9 Cd2 1.8(12) . .
O5 Cd2 O9 C2 -78.5(8) 2_646 .
O2 Cd2 O9 C2 -136.1(7) . .
N3 Cd2 O9 C2 144.2(7) . .
O3 Cd2 O9 C2 -17.8(7) . .
N4 Cd2 O9 C2 73.9(7) . .
O5 Cd2 O9 C3 51.6(9) 2_646 .
O2 Cd2 O9 C3 -6.0(7) . .
N3 Cd2 O9 C3 -85.7(8) . .
O3 Cd2 O9 C3 112.3(8) . .
N4 Cd2 O9 C3 -156.0(8) . .
